data_4514012
loop_
_publ_author_name
'Rivinoja, Daniel J.'
'Gee, Yi Sing'
'Gardiner, Michael G.'
'Ryan, John H.'
'Hyland, Christopher J. T.'

_publ_section_title
;
 The Diastereoselective Synthesis of Pyrroloindolines by Pd-Catalyzed
 Dearomative Cycloaddition of 1-Tosyl-2-vinylaziridine to 3-Nitroindoles
;
_journal_issue 2
_journal_name_full 'ACS Catalysis'
_journal_page_first 1053
_journal_paper_doi 10.1021/acscatal.6b03248
_journal_volume 7
_journal_year 2017
_chemical_formula_sum 'C28 H27 N3 O8 S2'
_chemical_formula_weight 597.64
_chemical_name_systematic
;
 ?
;
_space_group_crystal_system monoclinic
_space_group_IT_number 9
_space_group_name_Hall 'C -2yc'
_space_group_name_H-M_alt 'C 1 c 1'
_symmetry_space_group_name_Hall 'C -2yc'
_symmetry_space_group_name_H-M 'C 1 c 1'
_atom_sites_solution_hydrogens geom
_audit_creation_method SHELXL-2014
_cell_angle_alpha 90
_cell_angle_beta 100.543(11)
_cell_angle_gamma 90
_cell_formula_units_Z 4
_cell_length_a 16.946(3)
_cell_length_b 13.855(3)
_cell_length_c 12.2464(14)
_cell_measurement_reflns_used 9752
_cell_measurement_temperature 100(2)
_cell_measurement_theta_max 66.83
_cell_measurement_theta_min 4.15
_cell_volume 2826.8(9)
_computing_cell_refinement 'SAINT v8.34A (Bruker, 2013)'
_computing_data_collection 'APEX3 v2016.1-0  (Bruker, 2016)'
_computing_data_reduction 'SAINT v8.34A (Bruker, 2013)'
_computing_molecular_graphics 'Bruker SHELXTL'
_computing_publication_material 'Bruker SHELXTL'
_computing_structure_refinement 'SHELXL-2014 (Sheldrick 2014)'
_computing_structure_solution 'SHELXS-97 (Sheldrick 2008)'
_diffrn_ambient_temperature 100(2)
_diffrn_detector 'CMOS area detector'
_diffrn_detector_area_resol_mean 10.4
_diffrn_detector_type 'Bruker AXS PHOTON-100'
_diffrn_measured_fraction_theta_full 0.970
_diffrn_measured_fraction_theta_max 0.987
_diffrn_measurement_device 'fixed-chi three-circle diffractometer'
_diffrn_measurement_device_type 'Bruker AXS D8 Quest'
_diffrn_measurement_method '\f and \w scans'
_diffrn_radiation_collimation 'focusing mirrors'
_diffrn_radiation_monochromator 'Bruker multilayer X-ray optics (Goebel mirror)'
_diffrn_radiation_probe x-ray
_diffrn_radiation_type 'Cu K\a'
_diffrn_radiation_wavelength 1.54178
_diffrn_reflns_av_R_equivalents 0.0338
_diffrn_reflns_av_unetI/netI 0.0363
_diffrn_reflns_Laue_measured_fraction_full 0.970
_diffrn_reflns_Laue_measured_fraction_max 0.987
_diffrn_reflns_limit_h_max 18
_diffrn_reflns_limit_h_min -20
_diffrn_reflns_limit_k_max 16
_diffrn_reflns_limit_k_min -16
_diffrn_reflns_limit_l_max 14
_diffrn_reflns_limit_l_min -14
_diffrn_reflns_number 15097
_diffrn_reflns_point_group_measured_fraction_full 0.970
_diffrn_reflns_point_group_measured_fraction_max 0.987
_diffrn_reflns_theta_full 67.684
_diffrn_reflns_theta_max 66.778
_diffrn_reflns_theta_min 3.671
_diffrn_source 'Incoatec I\mS Cu microsource'
_exptl_absorpt_coefficient_mu 2.183
_exptl_absorpt_correction_T_max 0.7528
_exptl_absorpt_correction_T_min 0.6541
_exptl_absorpt_correction_type multi-scan
_exptl_absorpt_process_details 'SADABS V2014/5 (Bruker AXS Inc.)'
_exptl_crystal_colour colourless
_exptl_crystal_density_diffrn 1.404
_exptl_crystal_description rod
_exptl_crystal_F_000 1248
_exptl_crystal_size_max 0.200
_exptl_crystal_size_mid 0.200
_exptl_crystal_size_min 0.200
_refine_diff_density_max 0.407
_refine_diff_density_min -0.252
_refine_diff_density_rms 0.049
_refine_ls_abs_structure_details
;
 Flack x determined using 1184 quotients [(I+)-(I-)]/[(I+)+(I-)]
 (Parsons, Flack and Wagner, Acta Cryst. B69 (2013) 249-259).
;
_refine_ls_abs_structure_Flack -0.001(10)
_refine_ls_extinction_method none
_refine_ls_goodness_of_fit_ref 1.045
_refine_ls_hydrogen_treatment constr
_refine_ls_matrix_type full
_refine_ls_number_parameters 374
_refine_ls_number_reflns 3753
_refine_ls_number_restraints 2
_refine_ls_restrained_S_all 1.045
_refine_ls_R_factor_all 0.0334
_refine_ls_R_factor_gt 0.0321
_refine_ls_shift/su_max 0.045
_refine_ls_shift/su_mean 0.004
_refine_ls_structure_factor_coef Fsqd
_refine_ls_weighting_details 'w=1/[\s^2^(Fo^2^)+(0.0419P)^2^+2.5487P] where P=(Fo^2^+2Fc^2^)/3'
_refine_ls_weighting_scheme calc
_refine_ls_wR_factor_gt 0.0795
_refine_ls_wR_factor_ref 0.0806
_reflns_Friedel_coverage 0.997
_reflns_Friedel_fraction_full 0.970
_reflns_Friedel_fraction_max 0.987
_reflns_number_gt 3647
_reflns_number_total 3753
_reflns_threshold_expression 'I > 2\s(I)'
_cod_data_source_file cs6b03248_si_002.cif
_cod_data_source_block C:\Users\mgg\DOCUME~1\QUESTD~1\16mg002\twin
_cod_original_cell_volume 2826.7(8)
_cod_database_code 4514012
_shelx_space_group_comment
;
The symmetry employed for this shelxl refinement is uniquely defined
by the following loop, which should always be used as a source of
symmetry information in preference to the above space-group names.
They are only intended as comments.
;
_shelx_estimated_absorpt_t_min 0.669
_shelx_estimated_absorpt_t_max 0.669
_shelxl_version_number 2014-3

loop_
_space_group_symop_operation_xyz
'x, y, z'
'x, -y, z+1/2'
'x+1/2, y+1/2, z'
'x+1/2, -y+1/2, z+1/2'

loop_
_atom_site_label
_atom_site_type_symbol
_atom_site_fract_x
_atom_site_fract_y
_atom_site_fract_z
_atom_site_U_iso_or_equiv
_atom_site_adp_type
_atom_site_occupancy
_atom_site_site_symmetry_order
_atom_site_calc_flag
_atom_site_refinement_flags_posn
_atom_site_refinement_flags_adp
S1 S 0.64768(5) 0.49709(6) 0.53143(7) 0.01861(19) Uani 1 1 d . .
S2 S 0.39230(5) 0.51432(5) 0.56103(6) 0.01815(18) Uani 1 1 d . .
O1 O 0.72171(15) 0.52292(19) 0.4991(2) 0.0278(6) Uani 1 1 d . .
O2 O 0.63724(15) 0.51103(16) 0.6436(2) 0.0221(5) Uani 1 1 d . .
O3 O 0.56608(17) 0.7906(2) 0.5877(2) 0.0334(7) Uani 1 1 d . .
O4 O 0.4516(2) 0.8417(3) 0.5043(3) 0.0710(14) Uani 1 1 d . .
O5 O 0.4878(2) 0.8851(2) 0.2889(3) 0.0619(12) Uani 1 1 d . .
O6 O 0.37745(18) 0.9049(2) 0.1650(3) 0.0446(8) Uani 1 1 d . .
O7 O 0.31446(15) 0.48147(18) 0.5098(2) 0.0253(6) Uani 1 1 d . .
O8 O 0.45078(16) 0.44887(17) 0.6184(2) 0.0239(6) Uani 1 1 d . .
N1 N 0.57610(18) 0.55763(19) 0.4513(2) 0.0180(6) Uani 1 1 d . .
N2 N 0.43337(16) 0.56001(19) 0.4589(2) 0.0169(6) Uani 1 1 d . .
N3 N 0.50796(19) 0.7876(2) 0.5125(2) 0.0252(7) Uani 1 1 d . .
C1 C 0.5879(2) 0.5999(2) 0.3452(3) 0.0164(7) Uani 1 1 d . .
H1A H 0.5478 0.5751 0.2825 0.020 Uiso 1 1 calc R U
H1B H 0.6425 0.5862 0.3310 0.020 Uiso 1 1 calc R U
C2 C 0.5762(2) 0.7087(2) 0.3630(3) 0.0180(7) Uani 1 1 d . .
H2 H 0.5582 0.7405 0.2894 0.022 Uiso 1 1 calc R U
C3 C 0.5050(2) 0.7060(2) 0.4274(3) 0.0162(7) Uani 1 1 d . .
C4 C 0.4239(2) 0.7007(2) 0.3522(3) 0.0170(7) Uani 1 1 d . .
C5 C 0.3868(2) 0.7628(2) 0.2668(3) 0.0190(7) Uani 1 1 d . .
C6 C 0.3139(2) 0.7348(3) 0.2037(3) 0.0212(7) Uani 1 1 d . .
H6 H 0.2873 0.7766 0.1472 0.025 Uiso 1 1 calc R U
C7 C 0.2787(2) 0.6466(3) 0.2212(3) 0.0215(7) Uani 1 1 d . .
H7 H 0.2295 0.6286 0.1752 0.026 Uiso 1 1 calc R U
C8 C 0.3145(2) 0.5848(2) 0.3051(3) 0.0195(7) Uani 1 1 d . .
H8 H 0.2909 0.5244 0.3173 0.023 Uiso 1 1 calc R U
C9 C 0.3862(2) 0.6147(2) 0.3705(3) 0.0167(7) Uani 1 1 d . .
C10 C 0.5127(2) 0.6076(2) 0.4921(3) 0.0160(6) Uani 1 1 d . .
H10 H 0.5263 0.6178 0.5742 0.019 Uiso 1 1 calc R U
C11 C 0.6298(2) 0.3741(2) 0.4954(3) 0.0202(7) Uani 1 1 d . .
C12 C 0.6471(2) 0.3403(3) 0.3955(3) 0.0280(8) Uani 1 1 d . .
H12 H 0.6668 0.3830 0.3460 0.034 Uiso 1 1 calc R U
C13 C 0.6351(3) 0.2435(3) 0.3693(3) 0.0338(9) Uani 1 1 d . .
H13 H 0.6458 0.2204 0.3005 0.041 Uiso 1 1 calc R U
C14 C 0.6078(2) 0.1796(3) 0.4416(3) 0.0302(9) Uani 1 1 d . .
C15 C 0.5905(2) 0.2154(3) 0.5404(3) 0.0280(8) Uani 1 1 d . .
H15 H 0.5713 0.1728 0.5905 0.034 Uiso 1 1 calc R U
C16 C 0.6007(2) 0.3129(3) 0.5671(3) 0.0234(7) Uani 1 1 d . .
H16 H 0.5878 0.3369 0.6343 0.028 Uiso 1 1 calc R U
C17 C 0.5983(3) 0.0734(3) 0.4137(4) 0.0448(11) Uani 1 1 d . .
H17A H 0.6504 0.0410 0.4342 0.067 Uiso 1 1 calc R U
H17B H 0.5785 0.0657 0.3338 0.067 Uiso 1 1 calc R U
H17C H 0.5599 0.0445 0.4551 0.067 Uiso 1 1 calc R U
C18 C 0.6528(2) 0.7545(3) 0.4203(3) 0.0240(8) Uani 1 1 d . .
H18 H 0.6796 0.7274 0.4883 0.029 Uiso 1 1 calc R U
C19 C 0.6843(3) 0.8302(3) 0.3805(4) 0.0355(10) Uani 1 1 d . .
H19A H 0.6584 0.8583 0.3126 0.043 Uiso 1 1 calc R U
H19B H 0.7330 0.8569 0.4196 0.043 Uiso 1 1 calc R U
C20 C 0.4238(2) 0.8566(2) 0.2428(3) 0.0228(8) Uani 1 1 d . .
C21 C 0.4094(3) 0.9950(3) 0.1309(4) 0.0378(11) Uani 1 1 d . .
H21A H 0.4197 1.0393 0.1943 0.057 Uiso 1 1 calc R U
H21B H 0.3704 1.0241 0.0710 0.057 Uiso 1 1 calc R U
H21C H 0.4596 0.9824 0.1045 0.057 Uiso 1 1 calc R U
C22 C 0.3820(2) 0.6114(3) 0.6499(3) 0.0194(7) Uani 1 1 d . .
C23 C 0.3220(2) 0.6795(3) 0.6176(3) 0.0328(9) Uani 1 1 d . .
H23 H 0.2867 0.6740 0.5480 0.039 Uiso 1 1 calc R U
C24 C 0.3146(3) 0.7555(4) 0.6886(4) 0.0394(10) Uani 1 1 d . .
H24 H 0.2749 0.8034 0.6660 0.047 Uiso 1 1 calc R U
C25 C 0.3640(2) 0.7631(3) 0.7918(3) 0.0300(8) Uani 1 1 d . .
C26 C 0.4224(2) 0.6936(3) 0.8229(3) 0.0267(8) Uani 1 1 d . .
H26 H 0.4562 0.6976 0.8937 0.032 Uiso 1 1 calc R U
C27 C 0.4324(2) 0.6181(3) 0.7524(3) 0.0231(8) Uani 1 1 d . .
H27 H 0.4734 0.5714 0.7741 0.028 Uiso 1 1 calc R U
C28 C 0.3543(3) 0.8455(3) 0.8700(4) 0.0461(12) Uani 1 1 d . .
H28A H 0.3408 0.8195 0.9386 0.069 Uiso 1 1 calc R U
H28B H 0.3113 0.8885 0.8343 0.069 Uiso 1 1 calc R U
H28C H 0.4047 0.8819 0.8874 0.069 Uiso 1 1 calc R U

loop_
_atom_site_aniso_label
_atom_site_aniso_U_11
_atom_site_aniso_U_22
_atom_site_aniso_U_33
_atom_site_aniso_U_23
_atom_site_aniso_U_13
_atom_site_aniso_U_12
S1 0.0180(4) 0.0208(4) 0.0160(4) 0.0028(3) 0.0005(3) 0.0004(3)
S2 0.0196(4) 0.0185(4) 0.0159(4) 0.0004(3) 0.0023(3) -0.0049(3)
O1 0.0166(13) 0.0353(14) 0.0307(14) 0.0074(11) 0.0028(11) -0.0022(11)
O2 0.0256(13) 0.0209(11) 0.0181(12) 0.0008(9) -0.0008(10) -0.0025(10)
O3 0.0385(17) 0.0368(15) 0.0209(13) -0.0115(11) -0.0051(12) -0.0030(13)
O4 0.072(3) 0.056(2) 0.068(2) -0.0438(19) -0.030(2) 0.0392(19)
O5 0.046(2) 0.0232(14) 0.099(3) 0.0223(16) -0.033(2) -0.0115(14)
O6 0.0307(16) 0.0377(16) 0.058(2) 0.0309(15) -0.0105(14) -0.0094(13)
O7 0.0243(15) 0.0307(13) 0.0198(13) 0.0007(10) 0.0008(11) -0.0120(10)
O8 0.0292(14) 0.0211(12) 0.0208(12) 0.0035(10) 0.0026(11) -0.0011(10)
N1 0.0200(15) 0.0180(13) 0.0164(14) 0.0048(11) 0.0042(11) 0.0019(11)
N2 0.0166(14) 0.0189(14) 0.0146(13) -0.0013(11) 0.0010(11) -0.0022(11)
N3 0.0312(18) 0.0205(14) 0.0223(16) -0.0048(11) 0.0008(14) -0.0004(13)
C1 0.0204(17) 0.0164(15) 0.0121(15) -0.0011(12) 0.0024(13) -0.0013(13)
C2 0.0194(17) 0.0172(15) 0.0175(16) 0.0005(12) 0.0037(13) -0.0033(13)
C3 0.0173(17) 0.0173(15) 0.0129(15) -0.0038(12) 0.0003(13) -0.0035(13)
C4 0.0174(16) 0.0176(16) 0.0160(16) -0.0028(12) 0.0030(13) 0.0011(13)
C5 0.0219(18) 0.0172(16) 0.0179(17) 0.0000(13) 0.0034(13) 0.0020(13)
C6 0.0211(18) 0.0249(17) 0.0168(16) 0.0027(13) 0.0012(13) 0.0049(14)
C7 0.0191(17) 0.0284(18) 0.0163(16) -0.0051(13) 0.0014(13) -0.0006(14)
C8 0.0208(17) 0.0199(16) 0.0189(17) -0.0034(13) 0.0061(14) -0.0013(14)
C9 0.0178(17) 0.0176(15) 0.0148(15) -0.0029(12) 0.0032(13) 0.0007(13)
C10 0.0163(16) 0.0166(15) 0.0151(15) -0.0013(12) 0.0028(12) -0.0028(13)
C11 0.0212(17) 0.0221(16) 0.0156(16) 0.0007(13) -0.0010(13) 0.0056(13)
C12 0.028(2) 0.032(2) 0.0250(19) -0.0014(15) 0.0090(16) 0.0063(16)
C13 0.032(2) 0.040(2) 0.031(2) -0.0114(17) 0.0064(17) 0.0092(18)
C14 0.0219(18) 0.0277(19) 0.037(2) -0.0105(16) -0.0052(16) 0.0060(15)
C15 0.029(2) 0.0211(17) 0.032(2) 0.0031(15) 0.0008(16) 0.0011(15)
C16 0.027(2) 0.0229(17) 0.0183(17) 0.0005(13) -0.0002(14) 0.0020(14)
C17 0.040(3) 0.032(2) 0.060(3) -0.015(2) 0.004(2) 0.0037(19)
C18 0.0214(18) 0.0237(17) 0.0265(19) -0.0068(14) 0.0031(14) -0.0036(14)
C19 0.031(2) 0.028(2) 0.048(3) -0.0103(18) 0.0088(19) -0.0122(17)
C20 0.0236(19) 0.0194(16) 0.0236(17) -0.0011(13) -0.0001(15) 0.0033(14)
C21 0.034(2) 0.032(2) 0.044(3) 0.0193(18) -0.003(2) -0.0078(17)
C22 0.0178(17) 0.0250(17) 0.0161(16) -0.0004(13) 0.0050(13) -0.0026(13)
C23 0.025(2) 0.048(2) 0.0229(19) -0.0083(17) -0.0008(16) 0.0098(18)
C24 0.026(2) 0.049(3) 0.041(2) -0.009(2) 0.0028(18) 0.0157(19)
C25 0.0237(19) 0.037(2) 0.033(2) -0.0143(17) 0.0141(16) -0.0054(17)
C26 0.027(2) 0.032(2) 0.0208(18) -0.0041(14) 0.0035(15) -0.0060(15)
C27 0.0238(18) 0.0236(17) 0.0204(18) 0.0007(14) 0.0005(14) -0.0020(15)
C28 0.039(3) 0.051(3) 0.050(3) -0.026(2) 0.014(2) 0.001(2)

loop_
_atom_type_symbol
_atom_type_description
_atom_type_scat_dispersion_real
_atom_type_scat_dispersion_imag
_atom_type_scat_source
C C 0.0181 0.0091 'International Tables Vol C Tables 4.2.6.8 and 6.1.1.4'
H H 0.0000 0.0000 'International Tables Vol C Tables 4.2.6.8 and 6.1.1.4'
N N 0.0311 0.0180 'International Tables Vol C Tables 4.2.6.8 and 6.1.1.4'
O O 0.0492 0.0322 'International Tables Vol C Tables 4.2.6.8 and 6.1.1.4'
S S 0.3331 0.5567 'International Tables Vol C Tables 4.2.6.8 and 6.1.1.4'

loop_
_geom_angle_atom_site_label_1
_geom_angle_atom_site_label_2
_geom_angle_atom_site_label_3
_geom_angle
O1 S1 O2 120.12(16)
O1 S1 N1 107.23(15)
O2 S1 N1 107.28(15)
O1 S1 C11 106.90(17)
O2 S1 C11 108.87(15)
N1 S1 C11 105.55(15)
O7 S2 O8 121.03(15)
O7 S2 N2 105.73(14)
O8 S2 N2 105.26(15)
O7 S2 C22 109.12(16)
O8 S2 C22 108.59(15)
N2 S2 C22 106.08(15)
C20 O6 C21 116.4(3)
C10 N1 C1 110.2(3)
C10 N1 S1 123.6(2)
C1 N1 S1 121.7(2)
C9 N2 C10 108.8(3)
C9 N2 S2 121.0(2)
C10 N2 S2 116.5(2)
O4 N3 O3 124.0(3)
O4 N3 C3 118.5(3)
O3 N3 C3 117.4(3)
N1 C1 C2 102.9(3)
N1 C1 H1A 111.2
C2 C1 H1A 111.2
N1 C1 H1B 111.2
C2 C1 H1B 111.2
H1A C1 H1B 109.1
C18 C2 C1 110.9(3)
C18 C2 C3 117.2(3)
C1 C2 C3 100.4(3)
C18 C2 H2 109.3
C1 C2 H2 109.3
C3 C2 H2 109.3
C4 C3 N3 111.3(3)
C4 C3 C2 113.2(3)
N3 C3 C2 113.3(3)
C4 C3 C10 104.3(3)
N3 C3 C10 108.0(2)
C2 C3 C10 106.0(3)
C9 C4 C5 119.2(3)
C9 C4 C3 109.7(3)
C5 C4 C3 130.9(3)
C6 C5 C4 118.2(3)
C6 C5 C20 119.8(3)
C4 C5 C20 122.0(3)
C5 C6 C7 121.5(3)
C5 C6 H6 119.3
C7 C6 H6 119.3
C8 C7 C6 120.9(3)
C8 C7 H7 119.5
C6 C7 H7 119.5
C7 C8 C9 117.3(3)
C7 C8 H8 121.3
C9 C8 H8 121.3
C4 C9 C8 122.8(3)
C4 C9 N2 111.4(3)
C8 C9 N2 125.7(3)
N1 C10 N2 112.7(3)
N1 C10 C3 103.9(3)
N2 C10 C3 105.1(2)
N1 C10 H10 111.6
N2 C10 H10 111.6
C3 C10 H10 111.6
C16 C11 C12 120.9(3)
C16 C11 S1 119.9(3)
C12 C11 S1 119.2(3)
C13 C12 C11 118.9(4)
C13 C12 H12 120.5
C11 C12 H12 120.5
C12 C13 C14 121.4(4)
C12 C13 H13 119.3
C14 C13 H13 119.3
C15 C14 C13 118.4(3)
C15 C14 C17 120.9(4)
C13 C14 C17 120.7(4)
C14 C15 C16 121.0(4)
C14 C15 H15 119.5
C16 C15 H15 119.5
C11 C16 C15 119.4(3)
C11 C16 H16 120.3
C15 C16 H16 120.3
C14 C17 H17A 109.5
C14 C17 H17B 109.5
H17A C17 H17B 109.5
C14 C17 H17C 109.5
H17A C17 H17C 109.5
H17B C17 H17C 109.5
C19 C18 C2 122.8(4)
C19 C18 H18 118.6
C2 C18 H18 118.6
C18 C19 H19A 120.0
C18 C19 H19B 120.0
H19A C19 H19B 120.0
O5 C20 O6 123.3(3)
O5 C20 C5 124.9(3)
O6 C20 C5 111.8(3)
O6 C21 H21A 109.5
O6 C21 H21B 109.5
H21A C21 H21B 109.5
O6 C21 H21C 109.5
H21A C21 H21C 109.5
H21B C21 H21C 109.5
C27 C22 C23 120.7(3)
C27 C22 S2 119.8(3)
C23 C22 S2 119.5(3)
C24 C23 C22 118.8(3)
C24 C23 H23 120.6
C22 C23 H23 120.6
C25 C24 C23 121.4(4)
C25 C24 H24 119.3
C23 C24 H24 119.3
C26 C25 C24 118.7(4)
C26 C25 C28 120.3(4)
C24 C25 C28 121.0(4)
C25 C26 C27 121.1(3)
C25 C26 H26 119.4
C27 C26 H26 119.4
C22 C27 C26 119.3(3)
C22 C27 H27 120.4
C26 C27 H27 120.4
C25 C28 H28A 109.5
C25 C28 H28B 109.5
H28A C28 H28B 109.5
C25 C28 H28C 109.5
H28A C28 H28C 109.5
H28B C28 H28C 109.5

loop_
_geom_bond_atom_site_label_1
_geom_bond_atom_site_label_2
_geom_bond_distance
S1 O1 1.429(3)
S1 O2 1.430(3)
S1 N1 1.644(3)
S1 C11 1.773(3)
S2 O7 1.428(2)
S2 O8 1.429(3)
S2 N2 1.664(3)
S2 C22 1.758(4)
O3 N3 1.220(4)
O4 N3 1.205(4)
O5 C20 1.194(5)
O6 C20 1.303(4)
O6 C21 1.452(5)
N1 C10 1.442(4)
N1 C1 1.472(4)
N2 C9 1.438(4)
N2 C10 1.486(4)
N3 C3 1.531(4)
C1 C2 1.540(4)
C1 H1A 0.9900
C1 H1B 0.9900
C2 C18 1.499(5)
C2 C3 1.557(5)
C2 H2 1.0000
C3 C4 1.511(4)
C3 C10 1.570(4)
C4 C9 1.389(5)
C4 C5 1.410(5)
C5 C6 1.388(5)
C5 C20 1.495(5)
C6 C7 1.392(5)
C6 H6 0.9500
C7 C8 1.389(5)
C7 H7 0.9500
C8 C9 1.390(5)
C8 H8 0.9500
C10 H10 1.0000
C11 C16 1.375(5)
C11 C12 1.389(5)
C12 C13 1.386(6)
C12 H12 0.9500
C13 C14 1.390(6)
C13 H13 0.9500
C14 C15 1.388(6)
C14 C17 1.513(5)
C15 C16 1.394(5)
C15 H15 0.9500
C16 H16 0.9500
C17 H17A 0.9800
C17 H17B 0.9800
C17 H17C 0.9800
C18 C19 1.311(5)
C18 H18 0.9500
C19 H19A 0.9500
C19 H19B 0.9500
C21 H21A 0.9800
C21 H21B 0.9800
C21 H21C 0.9800
C22 C27 1.386(5)
C22 C23 1.391(5)
C23 C24 1.386(6)
C23 H23 0.9500
C24 C25 1.386(6)
C24 H24 0.9500
C25 C26 1.383(6)
C25 C28 1.519(5)
C26 C27 1.386(5)
C26 H26 0.9500
C27 H27 0.9500
C28 H28A 0.9800
C28 H28B 0.9800
C28 H28C 0.9800

loop_
_geom_torsion_atom_site_label_1
_geom_torsion_atom_site_label_2
_geom_torsion_atom_site_label_3
_geom_torsion_atom_site_label_4
_geom_torsion
O1 S1 N1 C10 -134.7(3)
O2 S1 N1 C10 -4.4(3)
C11 S1 N1 C10 111.6(3)
O1 S1 N1 C1 19.0(3)
O2 S1 N1 C1 149.3(2)
C11 S1 N1 C1 -94.7(3)
O7 S2 N2 C9 38.7(3)
O8 S2 N2 C9 167.9(2)
C22 S2 N2 C9 -77.1(3)
O7 S2 N2 C10 174.7(2)
O8 S2 N2 C10 -56.1(2)
C22 S2 N2 C10 58.9(3)
C10 N1 C1 C2 38.2(3)
S1 N1 C1 C2 -118.7(3)
N1 C1 C2 C18 85.1(3)
N1 C1 C2 C3 -39.5(3)
O4 N3 C3 C4 -6.8(5)
O3 N3 C3 C4 169.8(3)
O4 N3 C3 C2 122.2(4)
O3 N3 C3 C2 -61.2(4)
O4 N3 C3 C10 -120.7(4)
O3 N3 C3 C10 55.9(4)
C18 C2 C3 C4 154.8(3)
C1 C2 C3 C4 -85.0(3)
C18 C2 C3 N3 26.8(4)
C1 C2 C3 N3 147.0(3)
C18 C2 C3 C10 -91.4(3)
C1 C2 C3 C10 28.8(3)
N3 C3 C4 C9 -114.1(3)
C2 C3 C4 C9 116.8(3)
C10 C3 C4 C9 2.1(3)
N3 C3 C4 C5 71.0(5)
C2 C3 C4 C5 -58.0(5)
C10 C3 C4 C5 -172.8(3)
C9 C4 C5 C6 -0.4(5)
C3 C4 C5 C6 174.0(3)
C9 C4 C5 C20 179.7(3)
C3 C4 C5 C20 -5.9(6)
C4 C5 C6 C7 -1.8(5)
C20 C5 C6 C7 178.1(3)
C5 C6 C7 C8 1.9(5)
C6 C7 C8 C9 0.3(5)
C5 C4 C9 C8 2.7(5)
C3 C4 C9 C8 -172.8(3)
C5 C4 C9 N2 178.7(3)
C3 C4 C9 N2 3.2(4)
C7 C8 C9 C4 -2.6(5)
C7 C8 C9 N2 -178.1(3)
C10 N2 C9 C4 -7.5(4)
S2 N2 C9 C4 131.4(3)
C10 N2 C9 C8 168.4(3)
S2 N2 C9 C8 -52.7(4)
C1 N1 C10 N2 94.3(3)
S1 N1 C10 N2 -109.4(3)
C1 N1 C10 C3 -18.9(3)
S1 N1 C10 C3 137.4(2)
C9 N2 C10 N1 -104.2(3)
S2 N2 C10 N1 114.8(3)
C9 N2 C10 C3 8.3(3)
S2 N2 C10 C3 -132.7(2)
C4 C3 C10 N1 112.4(3)
N3 C3 C10 N1 -129.1(3)
C2 C3 C10 N1 -7.4(3)
C4 C3 C10 N2 -6.2(3)
N3 C3 C10 N2 112.3(3)
C2 C3 C10 N2 -126.0(3)
O1 S1 C11 C16 138.6(3)
O2 S1 C11 C16 7.4(3)
N1 S1 C11 C16 -107.5(3)
O1 S1 C11 C12 -40.1(3)
O2 S1 C11 C12 -171.2(3)
N1 S1 C11 C12 73.9(3)
C16 C11 C12 C13 -0.5(5)
S1 C11 C12 C13 178.2(3)
C11 C12 C13 C14 -1.3(6)
C12 C13 C14 C15 1.8(6)
C12 C13 C14 C17 -177.5(4)
C13 C14 C15 C16 -0.6(6)
C17 C14 C15 C16 178.7(4)
C12 C11 C16 C15 1.6(5)
S1 C11 C16 C15 -177.0(3)
C14 C15 C16 C11 -1.1(5)
C1 C2 C18 C19 126.3(4)
C3 C2 C18 C19 -119.2(4)
C21 O6 C20 O5 3.5(6)
C21 O6 C20 C5 -176.8(4)
C6 C5 C20 O5 -176.6(4)
C4 C5 C20 O5 3.3(6)
C6 C5 C20 O6 3.8(5)
C4 C5 C20 O6 -176.3(3)
O7 S2 C22 C27 139.5(3)
O8 S2 C22 C27 5.7(3)
N2 S2 C22 C27 -107.0(3)
O7 S2 C22 C23 -39.0(4)
O8 S2 C22 C23 -172.8(3)
N2 S2 C22 C23 74.5(3)
C27 C22 C23 C24 1.5(6)
S2 C22 C23 C24 179.9(4)
C22 C23 C24 C25 -2.0(7)
C23 C24 C25 C26 0.9(7)
C23 C24 C25 C28 -178.8(5)
C24 C25 C26 C27 0.7(6)
C28 C25 C26 C27 -179.6(4)
C23 C22 C27 C26 0.1(6)
S2 C22 C27 C26 -178.4(3)
C25 C26 C27 C22 -1.2(6)
